data_7113411
loop_
_publ_author_name
'Stephan Scholer'
'Maike H. Wahl'
'Nicole I. C. Wurster'
'Arik Puls'
'Christof Hattig'
'Gerald Dyker'

_publ_section_title
;
 Bidentate cycloimidate palladium complexes with aliphatic and aromatic
 anagostic bonds
;
_journal_name_full Chem.Commun.
_journal_page_first 5909
_journal_paper_doi 10.1039/C4CC01060D
_journal_volume 50
_journal_year 2014
_chemical_absolute_configuration syn
_chemical_formula_moiety 'C32 H32 Cl2 N2 O4 Pd'
_chemical_formula_sum 'C32 H32 Cl2 N2 O4 Pd'
_chemical_formula_weight 685.89
_chemical_name_systematic
;
 ?
;
_space_group_crystal_system orthorhombic
_space_group_IT_number 19
_space_group_name_Hall 'P 2ac 2ab'
_space_group_name_H-M_alt 'P 21 21 21'
_symmetry_space_group_name_Hall 'P 2ac 2ab'
_symmetry_space_group_name_H-M 'P 21 21 21'
_atom_sites_solution_hydrogens geom
_audit_creation_date 2013-11-18
_audit_creation_method
;
Olex2 1.2-alpha
(compiled 2013.11.13 svn.r2834 for OlexSys, GUI svn.r4705)
;
_cell_angle_alpha 90
_cell_angle_beta 90
_cell_angle_gamma 90
_cell_formula_units_Z 4
_cell_length_a 9.7200(4)
_cell_length_b 16.5858(6)
_cell_length_c 18.4210(8)
_cell_measurement_reflns_used 6601
_cell_measurement_temperature 113(2)
_cell_measurement_theta_max 27.4974
_cell_measurement_theta_min 3.0408
_cell_volume 2969.7(2)
_computing_cell_refinement
;
CrysAlisPro, Oxford Diffraction Ltd.,
Version 1.171.33.55 (release 05-01-2010 CrysAlis171 .NET)
(compiled Jan  5 2010,16:28:46)
;
_computing_data_collection
;
CrysAlisPro, Oxford Diffraction Ltd.,
Version 1.171.33.55 (release 05-01-2010 CrysAlis171 .NET)
(compiled Jan  5 2010,16:28:46)
;
_computing_data_reduction
;
CrysAlisPro, Oxford Diffraction Ltd.,
Version 1.171.33.55 (release 05-01-2010 CrysAlis171 .NET)
(compiled Jan  5 2010,16:28:46)
;
_computing_molecular_graphics 'Olex2 (Dolomanov et al., 2009)'
_computing_publication_material 'Olex2 (Dolomanov et al., 2009)'
_computing_structure_refinement 'ShelXL (Sheldrick, 2008)'
_diffrn_ambient_temperature 113.15
_diffrn_detector_area_resol_mean 8.4171
_diffrn_measured_fraction_theta_full 0.997
_diffrn_measured_fraction_theta_max 0.989
_diffrn_measurement_device_type 'Xcalibur, Sapphire2, large Be window'
_diffrn_measurement_method '\w scans'
_diffrn_orient_matrix_UB_11 -0.0642943000
_diffrn_orient_matrix_UB_12 -0.0099928000
_diffrn_orient_matrix_UB_13 -0.0158495000
_diffrn_orient_matrix_UB_21 -0.0327793000
_diffrn_orient_matrix_UB_22 0.0293953000
_diffrn_orient_matrix_UB_23 0.0219689000
_diffrn_orient_matrix_UB_31 0.0109738000
_diffrn_orient_matrix_UB_32 0.0293998000
_diffrn_orient_matrix_UB_33 -0.0273553000
_diffrn_radiation_monochromator graphite
_diffrn_radiation_type MoK\a
_diffrn_radiation_wavelength 0.71073
_diffrn_reflns_av_R_equivalents 0.0449
_diffrn_reflns_av_unetI/netI 0.0930
_diffrn_reflns_Laue_measured_fraction_full 0.997
_diffrn_reflns_Laue_measured_fraction_max 0.989
_diffrn_reflns_limit_h_max 12
_diffrn_reflns_limit_h_min -12
_diffrn_reflns_limit_k_max 21
_diffrn_reflns_limit_k_min -21
_diffrn_reflns_limit_l_max 23
_diffrn_reflns_limit_l_min -23
_diffrn_reflns_number 18853
_diffrn_reflns_point_group_measured_fraction_full 0.995
_diffrn_reflns_point_group_measured_fraction_max 0.964
_diffrn_reflns_theta_full 25.242
_diffrn_reflns_theta_max 27.558
_diffrn_reflns_theta_min 3.047
_diffrn_source 'Enhance (Mo) X-ray Source'
_exptl_absorpt_coefficient_mu 0.845
_exptl_absorpt_correction_T_max 1.00000
_exptl_absorpt_correction_T_min 0.81078
_exptl_absorpt_correction_type multi-scan
_exptl_absorpt_process_details
;
CrysAlisPro, Oxford Diffraction Ltd.,
Version 1.171.33.55 (release 05-01-2010 CrysAlis171 .NET)
(compiled Jan  5 2010,16:28:46)
Empirical absorption correction using spherical harmonics,
 implemented in SCALE3 ABSPACK scaling algorithm.
;
_exptl_crystal_colour orange
_exptl_crystal_density_diffrn 1.534
_exptl_crystal_description prism
_exptl_crystal_F_000 1400
_exptl_crystal_size_max 0.08
_exptl_crystal_size_mid 0.08
_exptl_crystal_size_min 0.04
_refine_diff_density_max 0.645
_refine_diff_density_min -0.465
_refine_diff_density_rms 0.070
_refine_ls_abs_structure_details
;
 Flack x determined using 1869 quotients [(I+)-(I-)]/[(I+)+(I-)]
 (Parsons and Flack (2004), Acta Cryst. A60, s61).
;
_refine_ls_abs_structure_Flack -0.003(12)
_refine_ls_extinction_method none
_refine_ls_goodness_of_fit_ref 0.781
_refine_ls_hydrogen_treatment constr
_refine_ls_matrix_type full
_refine_ls_number_parameters 370
_refine_ls_number_reflns 6606
_refine_ls_number_restraints 0
_refine_ls_restrained_S_all 0.781
_refine_ls_R_factor_all 0.0451
_refine_ls_R_factor_gt 0.0293
_refine_ls_shift/su_max 0.001
_refine_ls_shift/su_mean 0.000
_refine_ls_structure_factor_coef Fsqd
_refine_ls_weighting_details 'w=1/[\s^2^(Fo^2^)+(0.0082P)^2^] where P=(Fo^2^+2Fc^2^)/3'
_refine_ls_weighting_scheme calc
_refine_ls_wR_factor_gt 0.0374
_refine_ls_wR_factor_ref 0.0388
_reflns_Friedel_coverage 0.740
_reflns_Friedel_fraction_full 0.992
_reflns_Friedel_fraction_max 0.933
_reflns_number_gt 5060
_reflns_number_total 6606
_reflns_threshold_expression 'I > 2\s(I)'
_cod_data_source_file c4cc01060d2.cif
_cod_data_source_block ssma66
_cod_database_code 7113411
_shelxl_version_number 2013-4
_chemical_oxdiff_formula 'C32 H32 Cl2 N2 O4 Pd'
_shelx_space_group_comment
;
The symmetry employed for this shelxl refinement is uniquely defined
by the following loop, which should always be used as a source of
symmetry information in preference to the above space-group names.
They are only intended as comments.
;
_reflns_odcompleteness_completeness 99.65
_reflns_odcompleteness_iscentric 1
_reflns_odcompleteness_theta 26.32
_olex2_refinement_description
;
1. Fixed Uiso
 At 1.2 times of:
  All C(H) groups, All C(H,H) groups
 At 1.5 times of:
  All C(H,H,H) groups
2.a Ternary CH refined with riding coordinates:
 C23(H23), C30(H30)
2.b Secondary CH2 refined with riding coordinates:
 C24(H24A,H24B)
2.c Me refined with riding coordinates:
 C21(H21A,H21B,H21C), C22(H22A,H22B,H22C), C31(H31A,H31B,H31C), C32(H32A,H32B,
 H32C)
2.d Aromatic/amide H refined with riding coordinates:
 C3(H3), C4(H4), C5(H5), C6(H6), C10(H10), C11(H11), C13(H13), C14(H14),
 C16(H16), C17(H17), C19(H19), C20(H20), C26(H26), C27(H27), C28(H28), C29(H29)
;

loop_
_space_group_symop_operation_xyz
'x, y, z'
'-x+1/2, -y, z+1/2'
'-x, y+1/2, -z+1/2'
'x+1/2, -y+1/2, -z'

loop_
_atom_site_label
_atom_site_type_symbol
_atom_site_fract_x
_atom_site_fract_y
_atom_site_fract_z
_atom_site_U_iso_or_equiv
_atom_site_adp_type
_atom_site_occupancy
_atom_site_site_symmetry_order
_atom_site_calc_flag
_atom_site_refinement_flags_posn
O1 O 0.6781(2) 0.58183(13) 0.26965(14) 0.0126(7) Uani 1 1 d .
C1 C 0.5428(4) 0.5752(2) 0.2533(2) 0.0116(9) Uani 1 1 d .
N1 N 0.4916(3) 0.6136(2) 0.19894(16) 0.0131(7) Uani 1 1 d .
Pd1 Pd 0.29232(3) 0.61163(2) 0.16572(2) 0.01380(7) Uani 1 1 d .
Cl1 Cl 0.07253(9) 0.62132(6) 0.12096(5) 0.0215(2) Uani 1 1 d .
C2 C 0.4739(4) 0.5248(2) 0.3073(2) 0.0117(9) Uani 1 1 d .
O2 O 0.4574(3) 0.78156(15) 0.21869(17) 0.0240(7) Uani 1 1 d .
Cl2 Cl 0.33268(9) 0.50008(6) 0.09565(6) 0.0229(3) Uani 1 1 d .
N2 N 0.2552(3) 0.70458(18) 0.23759(19) 0.0157(9) Uani 1 1 d .
C3 C 0.3359(3) 0.50587(19) 0.3174(2) 0.0127(9) Uani 1 1 d .
H3 H 0.2690 0.5201 0.2820 0.015 Uiso 1 1 calc R
O3 O 0.9111(3) 0.76646(15) 0.53909(15) 0.0202(7) Uani 1 1 d .
C4 C 0.2988(4) 0.46615(19) 0.3797(2) 0.0156(9) Uani 1 1 d .
H4 H 0.2050 0.4523 0.3870 0.019 Uiso 1 1 calc R
O4 O 1.1418(3) 0.31487(15) 0.27413(16) 0.0231(7) Uani 1 1 d .
C5 C 0.3941(4) 0.4458(2) 0.4322(2) 0.0155(10) Uani 1 1 d .
H5 H 0.3652 0.4191 0.4752 0.019 Uiso 1 1 calc R
C6 C 0.5323(4) 0.4645(2) 0.4222(2) 0.0139(9) Uani 1 1 d .
H6 H 0.5985 0.4511 0.4582 0.017 Uiso 1 1 calc R
C7 C 0.5718(4) 0.5030(2) 0.3589(2) 0.0124(9) Uani 1 1 d .
C8 C 0.7120(4) 0.53626(17) 0.3360(2) 0.0129(7) Uani 1 1 d .
C9 C 0.7667(3) 0.5976(2) 0.3914(2) 0.0122(9) Uani 1 1 d .
C10 C 0.8805(4) 0.5823(2) 0.4354(2) 0.0129(9) Uani 1 1 d .
H10 H 0.9291 0.5328 0.4309 0.016 Uiso 1 1 calc R
C11 C 0.9224(4) 0.6388(2) 0.4852(2) 0.0158(10) Uani 1 1 d .
H11 H 0.9977 0.6268 0.5162 0.019 Uiso 1 1 calc R
C12 C 0.8575(4) 0.7127(2) 0.4912(2) 0.0133(9) Uani 1 1 d .
C13 C 0.7425(3) 0.7276(2) 0.4490(2) 0.0133(10) Uani 1 1 d .
H13 H 0.6945 0.7772 0.4534 0.016 Uiso 1 1 calc R
C14 C 0.6982(4) 0.67006(19) 0.4007(2) 0.0152(9) Uani 1 1 d .
H14 H 0.6180 0.6803 0.3727 0.018 Uiso 1 1 calc R
C15 C 0.8199(3) 0.47415(19) 0.3154(2) 0.0111(9) Uani 1 1 d .
C16 C 0.9145(4) 0.4922(2) 0.2616(2) 0.0142(9) Uani 1 1 d .
H16 H 0.9058 0.5410 0.2350 0.017 Uiso 1 1 calc R
C17 C 1.0220(4) 0.4398(2) 0.2459(2) 0.0152(10) Uani 1 1 d .
H17 H 1.0850 0.4525 0.2081 0.018 Uiso 1 1 calc R
C18 C 1.0375(4) 0.3692(2) 0.2851(2) 0.0166(10) Uani 1 1 d .
C19 C 0.9433(3) 0.3504(2) 0.3385(2) 0.0178(9) Uani 1 1 d .
H19 H 0.9529 0.3018 0.3653 0.021 Uiso 1 1 calc R
C20 C 0.8356(3) 0.4017(2) 0.3532(2) 0.0151(10) Uani 1 1 d .
H20 H 0.7708 0.3876 0.3897 0.018 Uiso 1 1 calc R
C21 C 0.8533(4) 0.8455(2) 0.5394(2) 0.0240(11) Uani 1 1 d .
H21A H 0.9010 0.8787 0.5755 0.036 Uiso 1 1 calc R
H21B H 0.7554 0.8422 0.5517 0.036 Uiso 1 1 calc R
H21C H 0.8639 0.8697 0.4912 0.036 Uiso 1 1 calc R
C22 C 1.2338(4) 0.3305(2) 0.2162(2) 0.0280(11) Uani 1 1 d .
H22A H 1.3040 0.2881 0.2144 0.042 Uiso 1 1 calc R
H22B H 1.2783 0.3829 0.2238 0.042 Uiso 1 1 calc R
H22C H 1.1829 0.3314 0.1703 0.042 Uiso 1 1 calc R
C23 C 0.5774(3) 0.6714(2) 0.1578(2) 0.0146(9) Uani 1 1 d .
H23 H 0.6615 0.6841 0.1868 0.018 Uiso 1 1 calc R
C24 C 0.4920(4) 0.7478(2) 0.1497(2) 0.0208(11) Uani 1 1 d .
H24A H 0.5446 0.7880 0.1211 0.025 Uiso 1 1 calc R
H24B H 0.4066 0.7352 0.1227 0.025 Uiso 1 1 calc R
C25 C 0.3371(4) 0.7665(2) 0.2537(2) 0.0191(10) Uani 1 1 d .
C26 C 0.3082(4) 0.8214(2) 0.3088(2) 0.0251(11) Uani 1 1 d .
H26 H 0.3686 0.8652 0.3182 0.030 Uiso 1 1 calc R
C27 C 0.1910(5) 0.8112(2) 0.3493(2) 0.0270(11) Uani 1 1 d .
H27 H 0.1690 0.8477 0.3874 0.032 Uiso 1 1 calc R
C28 C 0.1054(4) 0.7468(2) 0.3337(3) 0.0237(10) Uani 1 1 d .
H28 H 0.0239 0.7380 0.3611 0.028 Uiso 1 1 calc R
C29 C 0.1401(4) 0.6965(2) 0.2786(2) 0.0192(10) Uani 1 1 d .
H29 H 0.0800 0.6528 0.2681 0.023 Uiso 1 1 calc R
C30 C 0.6221(4) 0.6383(2) 0.0827(2) 0.0193(10) Uani 1 1 d .
H30 H 0.5380 0.6295 0.0524 0.023 Uiso 1 1 calc R
C31 C 0.6974(4) 0.5579(2) 0.0909(2) 0.0226(10) Uani 1 1 d .
H31A H 0.7229 0.5375 0.0429 0.034 Uiso 1 1 calc R
H31B H 0.6370 0.5189 0.1151 0.034 Uiso 1 1 calc R
H31C H 0.7806 0.5658 0.1201 0.034 Uiso 1 1 calc R
C32 C 0.7145(5) 0.6996(2) 0.0445(2) 0.0313(11) Uani 1 1 d .
H32A H 0.7406 0.6789 -0.0034 0.047 Uiso 1 1 calc R
H32B H 0.7975 0.7087 0.0736 0.047 Uiso 1 1 calc R
H32C H 0.6647 0.7506 0.0387 0.047 Uiso 1 1 calc R

loop_
_atom_site_aniso_label
_atom_site_aniso_U_11
_atom_site_aniso_U_22
_atom_site_aniso_U_33
_atom_site_aniso_U_23
_atom_site_aniso_U_13
_atom_site_aniso_U_12
O1 0.0085(15) 0.0169(14) 0.0123(17) 0.0001(12) -0.0027(12) -0.0006(12)
C1 0.012(2) 0.011(2) 0.012(2) -0.0028(18) 0.0025(18) -0.0003(17)
N1 0.0162(16) 0.0110(15) 0.0122(18) -0.0029(18) 0.0012(14) 0.0029(17)
Pd1 0.01226(13) 0.01475(13) 0.01441(15) -0.00031(17) -0.00169(16) 0.00088(15)
Cl1 0.0137(5) 0.0288(6) 0.0220(6) -0.0010(6) -0.0039(4) -0.0001(5)
C2 0.017(2) 0.0075(19) 0.010(2) -0.0045(17) 0.0004(18) 0.0015(17)
O2 0.0187(17) 0.0177(15) 0.036(2) -0.0075(15) -0.0015(15) 0.0007(14)
Cl2 0.0209(6) 0.0218(5) 0.0261(7) -0.0093(5) -0.0019(5) -0.0006(5)
N2 0.015(2) 0.0189(18) 0.013(2) 0.0030(15) -0.0024(15) 0.0028(15)
C3 0.011(2) 0.0122(18) 0.015(3) -0.0034(17) -0.0034(16) -0.0011(16)
O3 0.0214(16) 0.0175(15) 0.0217(19) -0.0077(14) -0.0041(14) -0.0047(13)
C4 0.013(2) 0.0145(19) 0.020(2) -0.0035(17) -0.002(2) -0.005(2)
O4 0.0184(16) 0.0223(15) 0.029(2) -0.0021(15) -0.0014(14) 0.0082(13)
C5 0.021(2) 0.012(2) 0.013(3) -0.0031(18) 0.0040(19) -0.0026(19)
C6 0.019(2) 0.0098(19) 0.013(3) -0.0028(18) -0.0021(19) 0.0021(18)
C7 0.014(2) 0.0076(19) 0.015(3) -0.0050(17) -0.0010(18) 0.0018(18)
C8 0.0140(17) 0.0112(16) 0.014(2) 0.0021(19) -0.006(3) 0.0023(18)
C9 0.014(2) 0.010(2) 0.013(2) 0.0003(17) -0.0003(17) -0.0022(16)
C10 0.010(2) 0.0109(19) 0.017(3) 0.0009(18) -0.0011(18) 0.0002(17)
C11 0.011(2) 0.020(2) 0.017(3) 0.0012(19) -0.0057(19) -0.0014(18)
C12 0.015(2) 0.011(2) 0.013(3) -0.0041(18) 0.0041(19) -0.0064(18)
C13 0.013(2) 0.0101(19) 0.017(2) 0.0012(18) 0.0013(17) 0.0026(16)
C14 0.012(2) 0.0170(19) 0.017(2) 0.0021(18) -0.001(2) 0.000(2)
C15 0.008(2) 0.0115(18) 0.014(3) -0.0028(16) -0.0046(16) -0.0006(16)
C16 0.013(2) 0.0074(19) 0.022(3) -0.0016(18) -0.0061(19) 0.0008(18)
C17 0.010(2) 0.017(2) 0.019(3) -0.0044(19) 0.0029(19) -0.0040(18)
C18 0.016(2) 0.015(2) 0.020(3) -0.0063(19) -0.0094(18) 0.0034(18)
C19 0.020(2) 0.0139(18) 0.019(2) 0.004(2) -0.010(2) -0.0032(17)
C20 0.016(2) 0.016(2) 0.013(3) 0.0004(18) -0.0030(16) -0.0016(17)
C21 0.029(3) 0.016(2) 0.027(3) -0.010(2) -0.007(2) 0.002(2)
C22 0.022(3) 0.031(2) 0.031(3) -0.011(2) 0.004(2) 0.010(2)
C23 0.0095(18) 0.0146(18) 0.020(3) 0.002(2) -0.005(2) -0.0027(16)
C24 0.018(2) 0.017(2) 0.028(3) 0.007(2) 0.002(2) -0.0004(18)
C25 0.018(2) 0.015(2) 0.024(3) 0.000(2) -0.007(2) 0.0071(19)
C26 0.030(3) 0.020(2) 0.025(3) -0.0054(19) -0.015(2) 0.007(2)
C27 0.042(3) 0.029(2) 0.010(3) -0.0052(19) -0.007(2) 0.022(2)
C28 0.023(2) 0.029(2) 0.019(3) 0.008(3) 0.006(2) 0.0126(19)
C29 0.021(2) 0.017(2) 0.019(3) 0.005(2) -0.001(2) 0.0019(19)
C30 0.024(2) 0.023(2) 0.010(3) -0.0004(19) 0.0013(19) -0.0072(19)
C31 0.021(2) 0.028(2) 0.019(3) -0.0086(19) 0.008(2) -0.001(2)
C32 0.036(3) 0.038(3) 0.019(3) -0.002(2) 0.002(3) -0.001(3)

loop_
_atom_type_symbol
_atom_type_description
_atom_type_scat_dispersion_real
_atom_type_scat_dispersion_imag
_atom_type_scat_source
C C 0.0033 0.0016 'International Tables Vol C Tables 4.2.6.8 and 6.1.1.4'
H H 0.0000 0.0000 'International Tables Vol C Tables 4.2.6.8 and 6.1.1.4'
N N 0.0061 0.0033 'International Tables Vol C Tables 4.2.6.8 and 6.1.1.4'
O O 0.0106 0.0060 'International Tables Vol C Tables 4.2.6.8 and 6.1.1.4'
Cl Cl 0.1484 0.1585 'International Tables Vol C Tables 4.2.6.8 and 6.1.1.4'
Pd Pd -0.9988 1.0072 'International Tables Vol C Tables 4.2.6.8 and 6.1.1.4'

loop_
_geom_angle_atom_site_label_1
_geom_angle_atom_site_label_2
_geom_angle_atom_site_label_3
_geom_angle
C1 O1 C8 111.1(3)
O1 C1 C2 109.8(3)
N1 C1 O1 120.6(3)
N1 C1 C2 129.5(3)
C1 N1 Pd1 126.5(3)
C1 N1 C23 120.1(3)
C23 N1 Pd1 113.2(2)
N1 Pd1 Cl1 173.89(10)
N1 Pd1 Cl2 91.13(9)
N1 Pd1 N2 87.78(12)
Cl2 Pd1 Cl1 90.78(4)
N2 Pd1 Cl1 90.88(9)
N2 Pd1 Cl2 174.33(10)
C3 C2 C1 131.4(4)
C3 C2 C7 120.7(4)
C7 C2 C1 107.4(3)
C25 O2 C24 123.6(3)
C25 N2 Pd1 127.9(3)
C25 N2 C29 116.4(4)
C29 N2 Pd1 115.3(3)
C4 C3 C2 118.3(4)
C12 O3 C21 117.1(3)
C3 C4 C5 121.8(4)
C18 O4 C22 117.2(3)
C4 C5 C6 120.1(4)
C7 C6 C5 118.9(4)
C2 C7 C8 109.2(3)
C6 C7 C2 120.3(4)
C6 C7 C8 130.2(3)
O1 C8 C7 102.3(3)
O1 C8 C9 106.8(2)
O1 C8 C15 107.2(3)
C7 C8 C9 111.4(3)
C15 C8 C7 116.1(3)
C15 C8 C9 112.1(3)
C10 C9 C8 122.7(3)
C14 C9 C8 119.4(3)
C14 C9 C10 117.9(3)
C11 C10 C9 119.9(3)
C10 C11 C12 121.6(4)
O3 C12 C11 117.3(4)
O3 C12 C13 123.9(3)
C11 C12 C13 118.8(4)
C14 C13 C12 119.5(3)
C13 C14 C9 122.2(4)
C16 C15 C8 119.4(3)
C16 C15 C20 118.0(3)
C20 C15 C8 122.3(3)
C15 C16 C17 120.9(4)
C18 C17 C16 120.1(4)
O4 C18 C17 124.0(4)
O4 C18 C19 116.6(3)
C19 C18 C17 119.4(3)
C20 C19 C18 120.4(4)
C19 C20 C15 121.1(3)
N1 C23 C24 106.4(3)
N1 C23 C30 112.7(3)
C24 C23 C30 111.2(3)
O2 C24 C23 111.6(3)
O2 C25 C26 113.5(4)
N2 C25 O2 123.3(4)
N2 C25 C26 123.1(4)
C27 C26 C25 118.9(4)
C26 C27 C28 118.8(4)
C29 C28 C27 118.7(4)
N2 C29 C28 124.1(4)
C31 C30 C23 110.8(3)
C31 C30 C32 110.2(3)
C32 C30 C23 109.8(3)

loop_
_geom_bond_atom_site_label_1
_geom_bond_atom_site_label_2
_geom_bond_distance
O1 C1 1.354(4)
O1 C8 1.475(4)
C1 N1 1.286(4)
C1 C2 1.463(5)
N1 Pd1 2.032(3)
N1 C23 1.480(4)
Pd1 Cl1 2.2956(9)
Pd1 Cl2 2.2898(10)
Pd1 N2 2.064(3)
C2 C3 1.390(4)
C2 C7 1.392(5)
O2 C24 1.429(5)
O2 C25 1.359(5)
N2 C25 1.333(4)
N2 C29 1.357(4)
C3 C4 1.373(5)
O3 C12 1.359(4)
O3 C21 1.425(4)
C4 C5 1.380(5)
O4 C18 1.372(4)
O4 C22 1.416(4)
C5 C6 1.391(5)
C6 C7 1.384(5)
C7 C8 1.529(5)
C8 C9 1.536(5)
C8 C15 1.518(4)
C9 C10 1.394(5)
C9 C14 1.385(4)
C10 C11 1.373(5)
C11 C12 1.383(5)
C12 C13 1.384(5)
C13 C14 1.373(5)
C15 C16 1.385(5)
C15 C20 1.397(4)
C16 C17 1.389(5)
C17 C18 1.384(5)
C18 C19 1.380(5)
C19 C20 1.376(4)
C23 C24 1.522(5)
C23 C30 1.550(5)
C25 C26 1.392(5)
C26 C27 1.372(5)
C27 C28 1.384(5)
C28 C29 1.358(6)
C30 C31 1.528(5)
C30 C32 1.529(5)

loop_
_geom_torsion_atom_site_label_1
_geom_torsion_atom_site_label_2
_geom_torsion_atom_site_label_3
_geom_torsion_atom_site_label_4
_geom_torsion
O1 C1 N1 Pd1 180.0(2)
O1 C1 N1 C23 -5.6(5)
O1 C1 C2 C3 174.0(3)
O1 C1 C2 C7 2.0(4)
O1 C8 C9 C10 -137.7(3)
O1 C8 C9 C14 44.8(4)
O1 C8 C15 C16 32.7(4)
O1 C8 C15 C20 -153.2(3)
C1 O1 C8 C7 -2.0(3)
C1 O1 C8 C9 -119.1(3)
C1 O1 C8 C15 120.6(3)
C1 N1 C23 C24 -132.2(4)
C1 N1 C23 C30 105.7(4)
C1 C2 C3 C4 -170.4(4)
C1 C2 C7 C6 170.9(3)
C1 C2 C7 C8 -3.2(4)
N1 C1 C2 C3 -2.4(7)
N1 C1 C2 C7 -174.4(4)
N1 C23 C24 O2 60.5(4)
N1 C23 C30 C31 -56.0(4)
N1 C23 C30 C32 -177.9(3)
Pd1 N1 C23 C24 42.9(4)
Pd1 N1 C23 C30 -79.2(3)
Pd1 N2 C25 O2 6.3(6)
Pd1 N2 C25 C26 -173.0(3)
Pd1 N2 C29 C28 173.2(3)
C2 C1 N1 Pd1 -3.9(6)
C2 C1 N1 C23 170.5(3)
C2 C3 C4 C5 0.8(5)
C2 C7 C8 O1 3.2(4)
C2 C7 C8 C9 117.0(3)
C2 C7 C8 C15 -113.1(4)
O2 C25 C26 C27 -178.4(3)
N2 C25 C26 C27 0.9(6)
C3 C2 C7 C6 -2.1(5)
C3 C2 C7 C8 -176.3(3)
C3 C4 C5 C6 -1.0(5)
O3 C12 C13 C14 178.3(3)
C4 C5 C6 C7 -0.5(5)
O4 C18 C19 C20 179.8(3)
C5 C6 C7 C2 2.0(5)
C5 C6 C7 C8 174.7(3)
C6 C7 C8 O1 -170.2(4)
C6 C7 C8 C9 -56.4(5)
C6 C7 C8 C15 73.5(5)
C7 C2 C3 C4 0.7(5)
C7 C8 C9 C10 111.3(4)
C7 C8 C9 C14 -66.2(4)
C7 C8 C15 C16 146.2(4)
C7 C8 C15 C20 -39.6(5)
C8 O1 C1 N1 176.9(3)
C8 O1 C1 C2 0.1(4)
C8 C9 C10 C11 -178.4(3)
C8 C9 C14 C13 -179.5(3)
C8 C15 C16 C17 174.2(3)
C8 C15 C20 C19 -173.0(3)
C9 C8 C15 C16 -84.2(4)
C9 C8 C15 C20 89.9(4)
C9 C10 C11 C12 -2.6(6)
C10 C9 C14 C13 2.8(5)
C10 C11 C12 O3 -176.3(3)
C10 C11 C12 C13 4.1(6)
C11 C12 C13 C14 -2.1(5)
C12 C13 C14 C9 -1.4(6)
C14 C9 C10 C11 -0.8(5)
C15 C8 C9 C10 -20.6(5)
C15 C8 C9 C14 161.9(3)
C15 C16 C17 C18 -1.2(6)
C16 C15 C20 C19 1.3(5)
C16 C17 C18 O4 -178.8(3)
C16 C17 C18 C19 1.6(6)
C17 C18 C19 C20 -0.6(6)
C18 C19 C20 C15 -0.9(6)
C20 C15 C16 C17 -0.2(6)
C21 O3 C12 C11 173.3(3)
C21 O3 C12 C13 -7.1(5)
C22 O4 C18 C17 -3.8(5)
C22 O4 C18 C19 175.8(3)
C24 O2 C25 N2 17.5(6)
C24 O2 C25 C26 -163.2(3)
C24 C23 C30 C31 -175.3(3)
C24 C23 C30 C32 62.8(4)
C25 O2 C24 C23 -94.9(4)
C25 N2 C29 C28 -0.1(6)
C25 C26 C27 C28 -0.3(6)
C26 C27 C28 C29 -0.5(6)
C27 C28 C29 N2 0.7(6)
C29 N2 C25 O2 178.5(3)
C29 N2 C25 C26 -0.7(5)
C30 C23 C24 O2 -176.5(3)
